data_1571337
loop_
_publ_author_name
'Sugamata, Koh'
'Asakawa, Teppei'
'Minoura, Mao'

_publ_section_title
;
 A tin analogue of propadiene with cumulated C[double bond, length as
 m-dash]Sn double bonds.
;
_journal_issue 19
_journal_name_full 'Chemical science'
_journal_page_first 7072
_journal_page_last 7078
_journal_paper_doi 10.1039/d4sc00093e
_journal_volume 15
_journal_year 2024
_chemical_formula_sum 'C69 H67 Br2 Si4 Sn2'
_chemical_formula_weight 1405.78
_chemical_properties_physical Air-sensitive,Moisture-sensitive
_space_group_crystal_system monoclinic
_space_group_IT_number 14
_space_group_name_Hall '-P 2ybc'
_space_group_name_H-M_alt 'P 1 21/c 1'
_atom_sites_solution_hydrogens geom
_audit_creation_method SHELXL-2019/3
_audit_update_record
;
2023-11-02 deposited with the CCDC.	2024-03-25 downloaded from the CCDC.
;
_cell_angle_alpha 90
_cell_angle_beta 94.819(3)
_cell_angle_gamma 90
_cell_formula_units_Z 4
_cell_length_a 14.5967(5)
_cell_length_b 23.3500(8)
_cell_length_c 18.0604(6)
_cell_measurement_reflns_used 22026
_cell_measurement_temperature 100(2)
_cell_measurement_theta_max 29.0670
_cell_measurement_theta_min 2.0560
_cell_volume 6133.8(4)
_computing_cell_refinement 'CrysAlisPro 1.171.42.58a (Rigaku OD, 2022)'
_computing_data_collection 'CrysAlisPro 1.171.42.58a (Rigaku OD, 2022)'
_computing_data_reduction 'CrysAlisPro 1.171.42.58a (Rigaku OD, 2022)'
_computing_molecular_graphics 'Yadokari-XG (Wakita, Nemoto et al., 2009)'
_computing_publication_material 'Yadokari-XG (Wakita, Nemoto et al., 2009)'
_computing_structure_refinement 'SHELXL 2018/3 (Sheldrick, 2015)'
_computing_structure_solution 'SHELXT 2018/2 (Sheldrick, 2018)'
_diffrn_ambient_temperature 100(2)
_diffrn_measured_fraction_theta_full 0.998
_diffrn_measured_fraction_theta_max 0.998
_diffrn_measurement_device_type 'Bruker Photon II'
_diffrn_measurement_method '\w and \f scans'
_diffrn_radiation_type MoK\a
_diffrn_radiation_wavelength 0.71073
_diffrn_reflns_av_R_equivalents 0.0970
_diffrn_reflns_av_unetI/netI 0.0659
_diffrn_reflns_Laue_measured_fraction_full 0.998
_diffrn_reflns_Laue_measured_fraction_max 0.998
_diffrn_reflns_limit_h_max 18
_diffrn_reflns_limit_h_min -18
_diffrn_reflns_limit_k_max 27
_diffrn_reflns_limit_k_min -29
_diffrn_reflns_limit_l_max 22
_diffrn_reflns_limit_l_min -22
_diffrn_reflns_number 85723
_diffrn_reflns_point_group_measured_fraction_full 0.998
_diffrn_reflns_point_group_measured_fraction_max 0.998
_diffrn_reflns_theta_full 25.242
_diffrn_reflns_theta_max 26.372
_diffrn_reflns_theta_min 1.933
_diffrn_source 'fine-focus sealed X-ray tube'
_diffrn_source_type 'Enhance (Mo) X-ray Source'
_exptl_absorpt_coefficient_mu 2.236
_exptl_absorpt_correction_T_max 1.00000
_exptl_absorpt_correction_T_min 0.54551
_exptl_absorpt_correction_type multi-scan
_exptl_absorpt_process_details
;
CrysAlisPro 1.171.42.49 (Rigaku Oxford Diffraction, 2022)
Empirical absorption correction using spherical harmonics,
implemented in SCALE3 ABSPACK scaling algorithm.
;
_exptl_crystal_colour light-brown
_exptl_crystal_density_diffrn 1.522
_exptl_crystal_description plate
_exptl_crystal_F_000 2828
_exptl_crystal_recrystallization_method 'Re-crystallisation from solvent'
_exptl_crystal_size_max 0.050
_exptl_crystal_size_mid 0.040
_exptl_crystal_size_min 0.020
_refine_diff_density_max 1.129
_refine_diff_density_min -0.840
_refine_diff_density_rms 0.149
_refine_ls_extinction_method none
_refine_ls_goodness_of_fit_ref 1.103
_refine_ls_hydrogen_treatment constr
_refine_ls_matrix_type full
_refine_ls_number_parameters 698
_refine_ls_number_reflns 12523
_refine_ls_number_restraints 39
_refine_ls_restrained_S_all 1.106
_refine_ls_R_factor_all 0.0700
_refine_ls_R_factor_gt 0.0504
_refine_ls_shift/su_max 0.002
_refine_ls_shift/su_mean 0.000
_refine_ls_structure_factor_coef Fsqd
_refine_ls_weighting_details 'w=1/[\s^2^(Fo^2^)+(0.0182P)^2^+24.4616P] where P=(Fo^2^+2Fc^2^)/3'
_refine_ls_weighting_scheme calc
_refine_ls_wR_factor_gt 0.0963
_refine_ls_wR_factor_ref 0.1049
_reflns_Friedel_coverage 0.000
_reflns_number_gt 10007
_reflns_number_total 12523
_reflns_threshold_expression 'I > 2\s(I)'
_cod_data_source_file d4sc00093e3.cif
_cod_data_source_block 230707_CSnCSnBr2_autored_a
_cod_depositor_comments 'Adding full bibliography for 1571336--1571341.cif.'
_cod_original_sg_symbol_H-M 'P 21/c'
_cod_database_code 1571337
_shelx_shelxl_version_number 2019/3
_shelx_space_group_comment
;
The symmetry employed for this shelxl refinement is uniquely defined
by the following loop, which should always be used as a source of
symmetry information in preference to the above space-group names.
They are only intended as comments.
;
_shelx_estimated_absorpt_t_min 0.896
_shelx_estimated_absorpt_t_max 0.957

loop_
_space_group_symop_operation_xyz
'x, y, z'
'-x, y+1/2, -z+1/2'
'-x, -y, -z'
'x, -y-1/2, z-1/2'

loop_
_atom_site_label
_atom_site_type_symbol
_atom_site_fract_x
_atom_site_fract_y
_atom_site_fract_z
_atom_site_U_iso_or_equiv
_atom_site_adp_type
_atom_site_occupancy
_atom_site_site_symmetry_order
_atom_site_calc_flag
_atom_site_refinement_flags_posn
_atom_site_refinement_flags_adp
_atom_site_refinement_flags_occupancy
_atom_site_disorder_assembly
_atom_site_disorder_group
C1 C 0.3978(3) 0.5548(2) 0.7502(3) 0.0130(10) Uani 1 1 d . . . . .
Sn1 Sn 0.53515(2) 0.56562(2) 0.82216(2) 0.01424(8) Uani 1 1 d . . . . .
C2 C 0.5880(3) 0.6187(2) 0.7281(3) 0.0133(10) Uani 1 1 d . . . . .
Sn2 Sn 0.44790(2) 0.61756(2) 0.67424(2) 0.01373(8) Uani 1 1 d . . . . .
Br1 Br 0.41750(4) 0.60273(2) 0.53626(3) 0.02287(12) Uani 1 1 d . . . . .
Br2 Br 0.36285(4) 0.71110(2) 0.67612(3) 0.02152(12) Uani 1 1 d . . . . .
Si1 Si 0.30054(9) 0.58393(6) 0.80169(8) 0.0149(3) Uani 1 1 d . . . . .
C3 C 0.3376(4) 0.6483(2) 0.8585(3) 0.0212(11) Uani 1 1 d . . . . .
H1 H 0.354968 0.679039 0.825510 0.032 Uiso 1 1 calc R U . . .
H2 H 0.390446 0.638216 0.893109 0.032 Uiso 1 1 calc R U . . .
H3 H 0.286784 0.661185 0.886481 0.032 Uiso 1 1 calc R U . . .
C4 C 0.2653(4) 0.5330(2) 0.8752(3) 0.0174(11) Uani 1 1 d . . . . .
C5 C 0.3292(4) 0.5174(2) 0.9339(3) 0.0233(12) Uani 1 1 d . . . . .
H4 H 0.391158 0.529805 0.933571 0.028 Uiso 1 1 calc R U . . .
C6 C 0.3035(4) 0.4841(3) 0.9928(3) 0.0330(14) Uani 1 1 d . . . . .
H5 H 0.347953 0.473866 1.032037 0.040 Uiso 1 1 calc R U . . .
C7 C 0.2134(4) 0.4660(3) 0.9941(3) 0.0319(14) Uani 1 1 d . . . . .
H6 H 0.195803 0.443398 1.034328 0.038 Uiso 1 1 calc R U . . .
C8 C 0.1489(4) 0.4809(2) 0.9367(3) 0.0259(12) Uani 1 1 d . . . . .
H7 H 0.086981 0.468530 0.937464 0.031 Uiso 1 1 calc R U . . .
C9 C 0.1747(4) 0.5140(2) 0.8782(3) 0.0204(11) Uani 1 1 d . . . . .
H8 H 0.129860 0.524102 0.839143 0.024 Uiso 1 1 calc R U . . .
C10 C 0.1982(3) 0.6042(2) 0.7366(3) 0.0172(10) Uani 1 1 d . . . . .
C11 C 0.1246(4) 0.6345(2) 0.7627(3) 0.0214(11) Uani 1 1 d . . . . .
H9 H 0.125296 0.642717 0.814243 0.026 Uiso 1 1 calc R U . . .
Si2 Si 0.38561(9) 0.47739(6) 0.71889(8) 0.0155(3) Uani 1 1 d . . . . .
C12 C 0.0507(4) 0.6528(2) 0.7152(3) 0.0261(13) Uani 1 1 d . . . . .
H10 H 0.001824 0.673564 0.734156 0.031 Uiso 1 1 calc R U . . .
C13 C 0.0487(4) 0.6406(2) 0.6398(3) 0.0277(13) Uani 1 1 d . . . . .
H11 H -0.001775 0.653026 0.607052 0.033 Uiso 1 1 calc R U . . .
C14 C 0.1195(4) 0.6105(3) 0.6123(3) 0.0284(13) Uani 1 1 d . . . . .
H12 H 0.117844 0.601979 0.560762 0.034 Uiso 1 1 calc R U . . .
C15 C 0.1937(4) 0.5926(2) 0.6604(3) 0.0203(11) Uani 1 1 d . . . . .
H13 H 0.242354 0.571968 0.640948 0.024 Uiso 1 1 calc R U . . .
C16 C 0.3763(4) 0.4665(2) 0.6156(3) 0.0211(11) Uani 1 1 d . . . . .
H14 H 0.365944 0.425787 0.604412 0.032 Uiso 1 1 calc R U . . .
H15 H 0.433371 0.478941 0.595565 0.032 Uiso 1 1 calc R U . . .
H16 H 0.324677 0.488954 0.592805 0.032 Uiso 1 1 calc R U . . .
C17 C 0.4904(3) 0.4359(2) 0.7587(3) 0.0185(11) Uani 1 1 d . . . . .
C18 C 0.5428(4) 0.4036(2) 0.7125(3) 0.0239(12) Uani 1 1 d . . . . .
H17 H 0.526944 0.403761 0.660387 0.029 Uiso 1 1 calc R U . . .
C19 C 0.6177(4) 0.3712(2) 0.7410(4) 0.0300(14) Uani 1 1 d . . . . .
H18 H 0.652367 0.349796 0.708457 0.036 Uiso 1 1 calc R U . . .
C20 C 0.6415(4) 0.3702(2) 0.8160(4) 0.0317(14) Uani 1 1 d . . . . .
H19 H 0.693484 0.348640 0.834919 0.038 Uiso 1 1 calc R U . . .
C21 C 0.5904(4) 0.4004(2) 0.8651(4) 0.0268(13) Uani 1 1 d . . . . .
H20 H 0.606183 0.398942 0.917132 0.032 Uiso 1 1 calc R U . . .
C22 C 0.5149(4) 0.4329(2) 0.8356(3) 0.0230(12) Uani 1 1 d . . . . .
H21 H 0.479486 0.453405 0.868486 0.028 Uiso 1 1 calc R U . . .
C23 C 0.2815(4) 0.4389(2) 0.7501(3) 0.0202(11) Uani 1 1 d . . . . .
C24 C 0.2873(4) 0.3995(2) 0.8093(3) 0.0220(12) Uani 1 1 d . . . . .
H22 H 0.344639 0.393858 0.837388 0.026 Uiso 1 1 calc R U . . .
C25 C 0.2114(4) 0.3687(2) 0.8274(3) 0.0260(13) Uani 1 1 d . . . . .
H23 H 0.217189 0.342444 0.867703 0.031 Uiso 1 1 calc R U . . .
C26 C 0.1265(4) 0.3759(2) 0.7873(4) 0.0302(14) Uani 1 1 d . . . . .
H24 H 0.074340 0.354963 0.800124 0.036 Uiso 1 1 calc R U . . .
C27 C 0.1195(4) 0.4141(3) 0.7285(4) 0.0304(14) Uani 1 1 d . . . . .
H25 H 0.062143 0.419040 0.700242 0.037 Uiso 1 1 calc R U . . .
C28 C 0.1959(4) 0.4454(2) 0.7104(3) 0.0251(12) Uani 1 1 d . . . . .
H26 H 0.189467 0.471634 0.670176 0.030 Uiso 1 1 calc R U . . .
Si3 Si 0.62665(9) 0.69124(6) 0.76827(8) 0.0146(3) Uani 1 1 d . . . . .
C29 C 0.6076(4) 0.7513(2) 0.7004(3) 0.0212(11) Uani 1 1 d . . . . .
H27 H 0.623184 0.787700 0.725315 0.032 Uiso 1 1 calc R U . . .
H28 H 0.542941 0.751872 0.680755 0.032 Uiso 1 1 calc R U . . .
H29 H 0.646705 0.745796 0.659401 0.032 Uiso 1 1 calc R U . . .
C30 C 0.7516(3) 0.6930(2) 0.8074(3) 0.0157(10) Uani 1 1 d . . . . .
C31 C 0.8019(4) 0.7434(2) 0.8017(3) 0.0201(11) Uani 1 1 d . . . . .
H30 H 0.774825 0.774665 0.774195 0.024 Uiso 1 1 calc R U . . .
C32 C 0.8909(4) 0.7490(2) 0.8354(3) 0.0242(12) Uani 1 1 d . . . . .
H31 H 0.923846 0.783674 0.830631 0.029 Uiso 1 1 calc R U . . .
C33 C 0.9313(4) 0.7038(2) 0.8760(3) 0.0244(12) Uani 1 1 d . . . . .
H32 H 0.991918 0.707453 0.899128 0.029 Uiso 1 1 calc R U . . .
C34 C 0.8827(4) 0.6535(2) 0.8825(3) 0.0223(11) Uani 1 1 d . . . . .
H33 H 0.910177 0.622358 0.910068 0.027 Uiso 1 1 calc R U . . .
C35 C 0.7941(4) 0.6482(2) 0.8490(3) 0.0203(11) Uani 1 1 d . . . . .
H34 H 0.761413 0.613435 0.854324 0.024 Uiso 1 1 calc R U . . .
C36 C 0.5644(3) 0.7085(2) 0.8542(3) 0.0155(10) Uani 1 1 d . . . . .
C37 C 0.5864(4) 0.6806(2) 0.9217(3) 0.0214(11) Uani 1 1 d . . . . .
H35 H 0.630941 0.650867 0.924196 0.026 Uiso 1 1 calc R U . . .
C38 C 0.5446(4) 0.6955(2) 0.9857(3) 0.0280(13) Uani 1 1 d . . . . .
H36 H 0.559364 0.675396 1.030818 0.034 Uiso 1 1 calc R U . . .
C39 C 0.4811(4) 0.7400(3) 0.9828(3) 0.0311(14) Uani 1 1 d . . . . .
H37 H 0.452574 0.750481 1.026219 0.037 Uiso 1 1 calc R U . . .
C40 C 0.4595(4) 0.7687(2) 0.9178(3) 0.0268(13) Uani 1 1 d . . . . .
H38 H 0.416376 0.799226 0.916423 0.032 Uiso 1 1 calc R U . . .
C41 C 0.4999(4) 0.7536(2) 0.8538(3) 0.0236(12) Uani 1 1 d . . . . .
H39 H 0.484065 0.773976 0.808975 0.028 Uiso 1 1 calc R U . . .
Si4 Si 0.67364(9) 0.58423(6) 0.66789(8) 0.0143(3) Uani 1 1 d . . . . .
C42 C 0.6235(4) 0.5242(2) 0.6084(3) 0.0227(12) Uani 1 1 d . . . . .
H40 H 0.670457 0.509002 0.578014 0.034 Uiso 1 1 calc R U . . .
H41 H 0.571385 0.538604 0.575841 0.034 Uiso 1 1 calc R U . . .
H42 H 0.602351 0.493754 0.640132 0.034 Uiso 1 1 calc R U . . .
C43 C 0.7196(3) 0.6395(2) 0.6049(3) 0.0160(10) Uani 1 1 d . . . . .
C44 C 0.6758(4) 0.6464(2) 0.5332(3) 0.0241(12) Uani 1 1 d . . . . .
H43 H 0.626247 0.621704 0.517434 0.029 Uiso 1 1 calc R U . . .
C45 C 0.7021(4) 0.6881(3) 0.4845(3) 0.0335(14) Uani 1 1 d . . . . .
H44 H 0.670687 0.691830 0.436535 0.040 Uiso 1 1 calc R U . . .
C46 C 0.7747(4) 0.7243(3) 0.5066(3) 0.0320(14) Uani 1 1 d . . . . .
H45 H 0.793627 0.752843 0.473702 0.038 Uiso 1 1 calc R U . . .
C47 C 0.8193(4) 0.7185(2) 0.5766(3) 0.0269(13) Uani 1 1 d . . . . .
H46 H 0.868808 0.743399 0.591915 0.032 Uiso 1 1 calc R U . . .
C48 C 0.7924(4) 0.6766(2) 0.6250(3) 0.0213(12) Uani 1 1 d . . . . .
H47 H 0.824324 0.673162 0.672827 0.026 Uiso 1 1 calc R U . . .
C49 C 0.7698(4) 0.5483(2) 0.7268(3) 0.0185(11) Uani 1 1 d . . . . .
C50 C 0.8626(4) 0.5554(2) 0.7141(3) 0.0220(11) Uani 1 1 d . . . . .
H48 H 0.878506 0.580826 0.676202 0.026 Uiso 1 1 calc R U . . .
C51 C 0.9318(4) 0.5258(2) 0.7558(4) 0.0299(14) Uani 1 1 d . . . . .
H49 H 0.994094 0.531508 0.746198 0.036 Uiso 1 1 calc R U . . .
C52 C 0.9110(4) 0.4884(2) 0.8109(4) 0.0307(14) Uani 1 1 d . . . . .
H50 H 0.958804 0.469272 0.840083 0.037 Uiso 1 1 calc R U . . .
C53 C 0.8195(4) 0.4789(2) 0.8234(3) 0.0255(12) Uani 1 1 d . . . . .
H51 H 0.804213 0.452685 0.860650 0.031 Uiso 1 1 calc R U . . .
C54 C 0.7510(4) 0.5080(2) 0.7812(3) 0.0197(11) Uani 1 1 d . . . . .
H52 H 0.688691 0.500313 0.789241 0.024 Uiso 1 1 calc R U . . .
C55 C 0.8322(4) 0.3665(3) 0.9891(3) 0.0310(14) Uani 1 1 d . . . . .
H53 H 0.795284 0.390981 1.016243 0.037 Uiso 1 1 calc R U . . .
C56 C 0.9207(4) 0.3820(3) 0.9773(3) 0.0309(14) Uani 1 1 d . . . . .
H54 H 0.944514 0.417478 0.996159 0.037 Uiso 1 1 calc R U . . .
C57 C 0.9755(4) 0.3467(3) 0.9383(4) 0.0341(14) Uani 1 1 d . . . . .
H55 H 1.037083 0.357378 0.931412 0.041 Uiso 1 1 calc R U . . .
C58 C 0.9399(4) 0.2958(3) 0.9094(4) 0.0354(15) Uani 1 1 d . . . . .
H56 H 0.976602 0.271770 0.881360 0.042 Uiso 1 1 calc R U . . .
C59 C 0.8517(4) 0.2797(3) 0.9209(4) 0.0349(15) Uani 1 1 d . . . . .
H57 H 0.828050 0.244395 0.901403 0.042 Uiso 1 1 calc R U . . .
C60 C 0.7971(4) 0.3147(3) 0.9609(4) 0.0322(14) Uani 1 1 d . . . . .
H58 H 0.736167 0.303508 0.969077 0.039 Uiso 1 1 calc R U . . .
C61 C 0.7950(5) 0.3778(3) 0.5937(4) 0.0375(15) Uani 1 1 d . . . . .
H59 H 0.773000 0.406341 0.559176 0.045 Uiso 1 1 calc R U . . .
C62 C 0.8296(5) 0.3929(3) 0.6648(4) 0.0405(16) Uani 1 1 d . . . . .
H60 H 0.832419 0.432144 0.678623 0.049 Uiso 1 1 calc R U . . .
C63 C 0.8599(4) 0.3518(3) 0.7154(4) 0.0384(16) Uani 1 1 d . . . . .
H61 H 0.883204 0.362672 0.764052 0.046 Uiso 1 1 calc R U . . .
C64 C 0.8566(5) 0.2957(3) 0.6958(4) 0.0457(18) Uani 1 1 d . . . . .
H62 H 0.876406 0.267273 0.731253 0.055 Uiso 1 1 calc R U . . .
C65 C 0.8244(5) 0.2794(3) 0.6246(4) 0.0480(19) Uani 1 1 d . . . . .
H63 H 0.824052 0.240207 0.610648 0.058 Uiso 1 1 calc R U . . .
C66 C 0.7929(5) 0.3208(3) 0.5737(4) 0.0417(16) Uani 1 1 d . . . . .
H64 H 0.769743 0.309932 0.525007 0.050 Uiso 1 1 calc R U . . .
C67 C 0.9839(11) 0.4630(7) 0.5526(8) 0.125(4) Uani 1 1 d . U . . .
H65 H 0.969465 0.437256 0.590687 0.150 Uiso 1 1 calc R U . . .
C68 C 0.9281(11) 0.5053(7) 0.5350(8) 0.118(4) Uani 1 1 d . U . . .
H66 H 0.876197 0.506880 0.563341 0.142 Uiso 1 1 calc R U . . .
C69 C 0.9303(11) 0.5463(7) 0.4850(9) 0.131(4) Uani 1 1 d . U . . .
H67 H 0.886187 0.575864 0.475055 0.157 Uiso 1 1 calc R U . . .

loop_
_atom_site_aniso_label
_atom_site_aniso_U_11
_atom_site_aniso_U_22
_atom_site_aniso_U_33
_atom_site_aniso_U_23
_atom_site_aniso_U_13
_atom_site_aniso_U_12
C1 0.013(2) 0.015(2) 0.011(2) 0.0061(19) -0.0005(19) 0.0011(19)
Sn1 0.01511(17) 0.01435(16) 0.01280(17) 0.00195(13) -0.00158(13) -0.00027(13)
C2 0.012(2) 0.014(2) 0.013(2) 0.0025(19) -0.0013(19) 0.0008(19)
Sn2 0.01436(17) 0.01350(16) 0.01296(17) 0.00148(13) -0.00109(13) 0.00020(13)
Br1 0.0261(3) 0.0276(3) 0.0142(3) 0.0017(2) -0.0026(2) -0.0006(2)
Br2 0.0197(3) 0.0164(2) 0.0282(3) 0.0032(2) -0.0001(2) 0.0040(2)
Si1 0.0146(7) 0.0158(7) 0.0139(7) 0.0014(5) -0.0003(5) -0.0011(5)
C3 0.024(3) 0.021(3) 0.020(3) -0.003(2) 0.009(2) -0.005(2)
C4 0.023(3) 0.015(2) 0.015(3) -0.001(2) 0.004(2) -0.001(2)
C5 0.024(3) 0.026(3) 0.020(3) 0.001(2) 0.002(2) -0.002(2)
C6 0.037(4) 0.034(3) 0.027(3) 0.008(3) -0.006(3) -0.002(3)
C7 0.042(4) 0.030(3) 0.023(3) 0.010(3) 0.004(3) -0.008(3)
C8 0.029(3) 0.023(3) 0.026(3) 0.001(2) 0.004(2) -0.009(2)
C9 0.024(3) 0.020(3) 0.017(3) -0.004(2) 0.000(2) -0.002(2)
C10 0.016(2) 0.015(2) 0.020(3) 0.002(2) -0.002(2) -0.003(2)
C11 0.018(3) 0.022(3) 0.024(3) 0.000(2) 0.004(2) 0.000(2)
Si2 0.0154(7) 0.0136(6) 0.0171(7) 0.0003(5) -0.0010(6) -0.0011(5)
C12 0.017(3) 0.024(3) 0.037(3) 0.002(3) 0.001(2) 0.006(2)
C13 0.019(3) 0.025(3) 0.038(4) 0.012(3) -0.005(2) 0.003(2)
C14 0.025(3) 0.039(3) 0.021(3) 0.005(3) 0.002(2) -0.005(3)
C15 0.017(3) 0.027(3) 0.017(3) 0.000(2) -0.001(2) 0.004(2)
C16 0.024(3) 0.019(3) 0.021(3) -0.003(2) 0.000(2) -0.003(2)
C17 0.017(2) 0.014(2) 0.024(3) 0.004(2) -0.001(2) -0.001(2)
C18 0.021(3) 0.013(3) 0.037(3) 0.002(2) 0.003(2) -0.005(2)
C19 0.024(3) 0.018(3) 0.048(4) -0.004(3) 0.005(3) 0.003(2)
C20 0.023(3) 0.019(3) 0.051(4) 0.003(3) -0.010(3) 0.001(2)
C21 0.027(3) 0.014(3) 0.038(4) 0.009(2) -0.004(3) -0.001(2)
C22 0.024(3) 0.016(3) 0.028(3) 0.003(2) -0.004(2) -0.004(2)
C23 0.021(3) 0.018(3) 0.022(3) -0.001(2) 0.005(2) -0.001(2)
C24 0.027(3) 0.016(2) 0.024(3) -0.002(2) 0.004(2) -0.002(2)
C25 0.029(3) 0.016(3) 0.036(3) 0.002(2) 0.016(3) 0.000(2)
C26 0.025(3) 0.026(3) 0.042(4) -0.010(3) 0.014(3) -0.009(2)
C27 0.019(3) 0.036(3) 0.037(4) -0.010(3) 0.003(3) -0.008(2)
C28 0.019(3) 0.027(3) 0.029(3) -0.004(2) 0.001(2) 0.000(2)
Si3 0.0164(7) 0.0112(6) 0.0157(7) 0.0001(5) -0.0010(6) -0.0011(5)
C29 0.023(3) 0.015(2) 0.026(3) 0.000(2) 0.001(2) 0.000(2)
C30 0.015(2) 0.017(2) 0.015(3) -0.005(2) 0.002(2) -0.002(2)
C31 0.022(3) 0.020(3) 0.018(3) 0.004(2) 0.001(2) -0.002(2)
C32 0.026(3) 0.025(3) 0.021(3) 0.000(2) -0.002(2) -0.007(2)
C33 0.014(3) 0.034(3) 0.024(3) -0.005(2) -0.001(2) -0.002(2)
C34 0.023(3) 0.023(3) 0.021(3) 0.000(2) 0.002(2) 0.003(2)
C35 0.024(3) 0.020(3) 0.016(3) -0.002(2) 0.000(2) -0.003(2)
C36 0.014(2) 0.014(2) 0.018(3) -0.007(2) 0.001(2) -0.0016(19)
C37 0.026(3) 0.018(3) 0.020(3) -0.001(2) 0.003(2) -0.001(2)
C38 0.030(3) 0.031(3) 0.022(3) -0.006(2) 0.003(3) -0.005(3)
C39 0.027(3) 0.042(4) 0.025(3) -0.014(3) 0.007(3) -0.008(3)
C40 0.021(3) 0.028(3) 0.033(3) -0.016(3) 0.005(2) -0.001(2)
C41 0.023(3) 0.022(3) 0.025(3) -0.009(2) 0.001(2) -0.007(2)
Si4 0.0158(7) 0.0137(6) 0.0133(7) 0.0012(5) 0.0010(5) -0.0002(5)
C42 0.027(3) 0.016(3) 0.025(3) -0.007(2) 0.004(2) -0.002(2)
C43 0.017(2) 0.017(2) 0.015(3) -0.002(2) 0.005(2) 0.001(2)
C44 0.023(3) 0.030(3) 0.018(3) 0.002(2) -0.002(2) -0.003(2)
C45 0.029(3) 0.047(4) 0.025(3) 0.016(3) 0.002(3) 0.001(3)
C46 0.031(3) 0.034(3) 0.033(3) 0.015(3) 0.010(3) -0.002(3)
C47 0.022(3) 0.023(3) 0.037(3) 0.000(3) 0.008(3) 0.000(2)
C48 0.021(3) 0.021(3) 0.023(3) 0.004(2) 0.009(2) 0.002(2)
C49 0.023(3) 0.015(2) 0.017(3) -0.002(2) -0.001(2) 0.001(2)
C50 0.019(3) 0.020(3) 0.027(3) 0.002(2) 0.001(2) 0.002(2)
C51 0.016(3) 0.025(3) 0.047(4) 0.002(3) -0.005(3) 0.001(2)
C52 0.027(3) 0.026(3) 0.036(4) 0.002(3) -0.010(3) 0.006(2)
C53 0.033(3) 0.019(3) 0.024(3) 0.000(2) 0.001(3) 0.000(2)
C54 0.021(3) 0.018(3) 0.020(3) 0.002(2) 0.002(2) 0.000(2)
C55 0.036(3) 0.034(3) 0.024(3) 0.000(3) 0.006(3) 0.004(3)
C56 0.040(4) 0.027(3) 0.025(3) 0.002(2) -0.002(3) -0.001(3)
C57 0.030(3) 0.037(3) 0.035(4) -0.001(3) 0.002(3) -0.002(3)
C58 0.027(3) 0.034(3) 0.044(4) -0.013(3) -0.003(3) 0.004(3)
C59 0.033(3) 0.026(3) 0.044(4) -0.002(3) -0.005(3) 0.000(3)
C60 0.023(3) 0.038(3) 0.034(4) 0.002(3) -0.002(3) 0.002(3)
C61 0.043(4) 0.035(3) 0.034(4) -0.008(3) -0.003(3) 0.006(3)
C62 0.040(4) 0.031(3) 0.049(4) -0.009(3) -0.001(3) 0.008(3)
C63 0.037(4) 0.037(4) 0.040(4) -0.006(3) -0.007(3) 0.002(3)
C64 0.046(4) 0.031(4) 0.060(5) 0.002(3) 0.000(4) 0.006(3)
C65 0.051(5) 0.033(4) 0.058(5) -0.010(3) -0.009(4) -0.006(3)
C66 0.042(4) 0.042(4) 0.041(4) -0.009(3) 0.002(3) -0.001(3)
C67 0.132(7) 0.148(7) 0.094(6) -0.002(6) 0.000(6) -0.035(6)
C68 0.129(6) 0.134(7) 0.090(6) -0.023(5) 0.006(5) -0.031(6)
C69 0.134(7) 0.140(7) 0.114(7) -0.019(6) -0.016(6) -0.028(6)

loop_
_atom_type_symbol
_atom_type_description
_atom_type_scat_dispersion_real
_atom_type_scat_dispersion_imag
_atom_type_scat_source
C C 0.0033 0.0016 'International Tables Vol C Tables 4.2.6.8 and 6.1.1.4'
H H 0.0000 0.0000 'International Tables Vol C Tables 4.2.6.8 and 6.1.1.4'
Si Si 0.0817 0.0704 'International Tables Vol C Tables 4.2.6.8 and 6.1.1.4'
Sn Sn -0.6537 1.4246 'International Tables Vol C Tables 4.2.6.8 and 6.1.1.4'
Br Br -0.2901 2.4595 'International Tables Vol C Tables 4.2.6.8 and 6.1.1.4'

loop_
_geom_angle_atom_site_label_1
_geom_angle_atom_site_label_2
_geom_angle_atom_site_label_3
_geom_angle
_geom_angle_site_symmetry_1
_geom_angle_site_symmetry_3
_geom_angle_publ_flag
Si1 C1 Si2 115.7(2) . . ?
Si1 C1 Sn2 112.0(2) . . ?
Si2 C1 Sn2 118.8(2) . . ?
Si1 C1 Sn1 109.7(2) . . ?
Si2 C1 Sn1 109.1(2) . . ?
Sn2 C1 Sn1 87.67(16) . . ?
C2 Sn1 C1 88.42(16) . . ?
C2 Sn1 Sn2 44.74(12) . . ?
C1 Sn1 Sn2 44.40(11) . . ?
Si4 C2 Si3 113.9(2) . . ?
Si4 C2 Sn2 112.0(2) . . ?
Si3 C2 Sn2 114.5(2) . . ?
Si4 C2 Sn1 118.2(2) . . ?
Si3 C2 Sn1 107.8(2) . . ?
Sn2 C2 Sn1 87.87(17) . . ?
C1 Sn2 C2 94.51(17) . . ?
C1 Sn2 Br2 112.61(12) . . ?
C2 Sn2 Br2 115.27(12) . . ?
C1 Sn2 Br1 119.40(13) . . ?
C2 Sn2 Br1 121.45(13) . . ?
Br2 Sn2 Br1 94.98(2) . . ?
C1 Sn2 Sn1 47.93(13) . . ?
C2 Sn2 Sn1 47.39(12) . . ?
Br2 Sn2 Sn1 119.642(19) . . ?
Br1 Sn2 Sn1 145.329(19) . . ?
C3 Si1 C10 108.5(2) . . ?
C3 Si1 C4 101.8(2) . . ?
C10 Si1 C4 110.4(2) . . ?
C3 Si1 C1 111.3(2) . . ?
C10 Si1 C1 112.0(2) . . ?
C4 Si1 C1 112.3(2) . . ?
C5 C4 C9 117.5(5) . . ?
C5 C4 Si1 119.5(4) . . ?
C9 C4 Si1 122.6(4) . . ?
C6 C5 C4 121.2(5) . . ?
C7 C6 C5 120.0(6) . . ?
C6 C7 C8 119.8(5) . . ?
C7 C8 C9 120.0(5) . . ?
C8 C9 C4 121.5(5) . . ?
C15 C10 C11 117.0(5) . . ?
C15 C10 Si1 122.3(4) . . ?
C11 C10 Si1 120.6(4) . . ?
C12 C11 C10 121.8(5) . . ?
C16 Si2 C23 103.8(2) . . ?
C16 Si2 C1 115.0(2) . . ?
C23 Si2 C1 114.9(2) . . ?
C16 Si2 C17 107.2(2) . . ?
C23 Si2 C17 106.7(2) . . ?
C1 Si2 C17 108.7(2) . . ?
C11 C12 C13 119.6(5) . . ?
C14 C13 C12 120.2(5) . . ?
C13 C14 C15 119.7(6) . . ?
C14 C15 C10 121.7(5) . . ?
C18 C17 C22 117.0(5) . . ?
C18 C17 Si2 120.8(4) . . ?
C22 C17 Si2 122.0(4) . . ?
C19 C18 C17 121.6(6) . . ?
C20 C19 C18 120.1(6) . . ?
C19 C20 C21 120.9(5) . . ?
C20 C21 C22 118.4(6) . . ?
C21 C22 C17 121.9(5) . . ?
C28 C23 C24 117.0(5) . . ?
C28 C23 Si2 120.2(4) . . ?
C24 C23 Si2 122.5(4) . . ?
C25 C24 C23 121.3(5) . . ?
C24 C25 C26 120.7(5) . . ?
C27 C26 C25 118.9(5) . . ?
C26 C27 C28 120.5(6) . . ?
C27 C28 C23 121.5(6) . . ?
C29 Si3 C30 108.3(2) . . ?
C29 Si3 C36 108.7(2) . . ?
C30 Si3 C36 101.6(2) . . ?
C29 Si3 C2 113.2(2) . . ?
C30 Si3 C2 113.8(2) . . ?
C36 Si3 C2 110.5(2) . . ?
C31 C30 C35 117.2(5) . . ?
C31 C30 Si3 119.0(4) . . ?
C35 C30 Si3 123.4(4) . . ?
C32 C31 C30 121.5(5) . . ?
C33 C32 C31 120.0(5) . . ?
C34 C33 C32 119.5(5) . . ?
C33 C34 C35 120.3(5) . . ?
C34 C35 C30 121.5(5) . . ?
C37 C36 C41 117.2(5) . . ?
C37 C36 Si3 121.5(4) . . ?
C41 C36 Si3 121.1(4) . . ?
C38 C37 C36 121.5(5) . . ?
C39 C38 C37 119.5(6) . . ?
C40 C39 C38 120.2(5) . . ?
C39 C40 C41 120.6(5) . . ?
C40 C41 C36 121.0(5) . . ?
C42 Si4 C43 107.9(2) . . ?
C42 Si4 C49 103.2(2) . . ?
C43 Si4 C49 111.1(2) . . ?
C42 Si4 C2 113.6(2) . . ?
C43 Si4 C2 109.9(2) . . ?
C49 Si4 C2 111.1(2) . . ?
C48 C43 C44 116.5(5) . . ?
C48 C43 Si4 124.8(4) . . ?
C44 C43 Si4 118.6(4) . . ?
C45 C44 C43 122.4(5) . . ?
C44 C45 C46 119.4(6) . . ?
C47 C46 C45 119.6(5) . . ?
C46 C47 C48 120.5(6) . . ?
C47 C48 C43 121.5(5) . . ?
C50 C49 C54 116.2(5) . . ?
C50 C49 Si4 122.6(4) . . ?
C54 C49 Si4 120.9(4) . . ?
C51 C50 C49 121.3(5) . . ?
C52 C51 C50 120.8(5) . . ?
C51 C52 C53 119.4(5) . . ?
C54 C53 C52 119.4(5) . . ?
C53 C54 C49 122.7(5) . . ?
C56 C55 C60 119.6(6) . . ?
C55 C56 C57 120.9(6) . . ?
C56 C57 C58 119.3(6) . . ?
C59 C58 C57 120.4(6) . . ?
C58 C59 C60 120.3(6) . . ?
C59 C60 C55 119.4(6) . . ?
C66 C61 C62 119.1(7) . . ?
C63 C62 C61 120.8(6) . . ?
C64 C63 C62 119.9(7) . . ?
C63 C64 C65 120.5(7) . . ?
C64 C65 C66 119.5(6) . . ?
C61 C66 C65 120.1(7) . . ?
C68 C67 C69 122.1(15) . 3_766 ?
C67 C68 C69 131.9(17) . . ?
C68 C69 C67 106.0(15) . 3_766 ?

loop_
_geom_bond_atom_site_label_1
_geom_bond_atom_site_label_2
_geom_bond_distance
_geom_bond_site_symmetry_2
_geom_bond_publ_flag
C1 Si1 1.888(5) . ?
C1 Si2 1.898(5) . ?
C1 Sn2 2.176(5) . ?
C1 Sn1 2.309(5) . ?
Sn1 C2 2.289(5) . ?
Sn1 Sn2 3.1077(5) . ?
C2 Si4 1.904(5) . ?
C2 Si3 1.909(5) . ?
C2 Sn2 2.189(5) . ?
Sn2 Br2 2.5139(6) . ?
Sn2 Br1 2.5181(6) . ?
Si1 C3 1.873(5) . ?
Si1 C10 1.882(5) . ?
Si1 C4 1.887(5) . ?
C4 C5 1.398(7) . ?
C4 C9 1.400(7) . ?
C5 C6 1.394(8) . ?
C6 C7 1.385(8) . ?
C7 C8 1.385(8) . ?
C8 C9 1.388(7) . ?
C10 C15 1.399(7) . ?
C10 C11 1.400(7) . ?
C11 C12 1.388(8) . ?
Si2 C16 1.877(5) . ?
Si2 C23 1.892(5) . ?
Si2 C17 1.900(5) . ?
C12 C13 1.390(8) . ?
C13 C14 1.376(8) . ?
C14 C15 1.394(8) . ?
C17 C18 1.400(7) . ?
C17 C22 1.406(8) . ?
C18 C19 1.392(8) . ?
C19 C20 1.370(9) . ?
C20 C21 1.396(9) . ?
C21 C22 1.405(8) . ?
C23 C28 1.395(8) . ?
C23 C24 1.409(7) . ?
C24 C25 1.383(7) . ?
C25 C26 1.391(8) . ?
C26 C27 1.384(9) . ?
C27 C28 1.394(8) . ?
Si3 C29 1.868(5) . ?
Si3 C30 1.901(5) . ?
Si3 C36 1.906(5) . ?
C30 C31 1.396(7) . ?
C30 C35 1.401(7) . ?
C31 C32 1.394(7) . ?
C32 C33 1.387(8) . ?
C33 C34 1.383(8) . ?
C34 C35 1.387(7) . ?
C36 C37 1.395(7) . ?
C36 C41 1.413(7) . ?
C37 C38 1.395(8) . ?
C38 C39 1.391(8) . ?
C39 C40 1.365(9) . ?
C40 C41 1.388(8) . ?
Si4 C42 1.877(5) . ?
Si4 C43 1.881(5) . ?
Si4 C49 1.885(5) . ?
C43 C48 1.395(7) . ?
C43 C44 1.405(7) . ?
C44 C45 1.386(8) . ?
C45 C46 1.388(9) . ?
C46 C47 1.379(9) . ?
C47 C48 1.390(7) . ?
C49 C50 1.402(7) . ?
C49 C54 1.404(7) . ?
C50 C51 1.392(8) . ?
C51 C52 1.375(8) . ?
C52 C53 1.391(8) . ?
C53 C54 1.384(8) . ?
C55 C56 1.376(8) . ?
C55 C60 1.392(8) . ?
C56 C57 1.381(8) . ?
C57 C58 1.384(8) . ?
C58 C59 1.373(9) . ?
C59 C60 1.388(9) . ?
C61 C66 1.378(9) . ?
C61 C62 1.385(9) . ?
C62 C63 1.372(9) . ?
C63 C64 1.358(9) . ?
C64 C65 1.385(10) . ?
C65 C66 1.385(10) . ?
C67 C68 1.304(18) . ?
C67 C69 1.490(19) 3_766 ?
C68 C69 1.318(18) . ?

loop_
_geom_torsion_atom_site_label_1
_geom_torsion_atom_site_label_2
_geom_torsion_atom_site_label_3
_geom_torsion_atom_site_label_4
_geom_torsion
_geom_torsion_site_symmetry_1
_geom_torsion_site_symmetry_2
_geom_torsion_site_symmetry_3
_geom_torsion_site_symmetry_4
_geom_torsion_publ_flag
Si2 C1 Si1 C3 159.3(3) . . . . ?
Sn2 C1 Si1 C3 -60.3(3) . . . . ?
Sn1 C1 Si1 C3 35.3(3) . . . . ?
Si2 C1 Si1 C10 -79.0(3) . . . . ?
Sn2 C1 Si1 C10 61.4(3) . . . . ?
Sn1 C1 Si1 C10 157.0(2) . . . . ?
Si2 C1 Si1 C4 45.9(3) . . . . ?
Sn2 C1 Si1 C4 -173.7(2) . . . . ?
Sn1 C1 Si1 C4 -78.1(3) . . . . ?
C3 Si1 C4 C5 -58.0(5) . . . . ?
C10 Si1 C4 C5 -173.1(4) . . . . ?
C1 Si1 C4 C5 61.1(5) . . . . ?
C3 Si1 C4 C9 115.4(4) . . . . ?
C10 Si1 C4 C9 0.3(5) . . . . ?
C1 Si1 C4 C9 -125.5(4) . . . . ?
C9 C4 C5 C6 0.3(8) . . . . ?
Si1 C4 C5 C6 174.1(4) . . . . ?
C4 C5 C6 C7 -0.3(9) . . . . ?
C5 C6 C7 C8 0.2(9) . . . . ?
C6 C7 C8 C9 -0.1(9) . . . . ?
C7 C8 C9 C4 0.1(8) . . . . ?
C5 C4 C9 C8 -0.3(8) . . . . ?
Si1 C4 C9 C8 -173.8(4) . . . . ?
C3 Si1 C10 C15 129.7(4) . . . . ?
C4 Si1 C10 C15 -119.6(4) . . . . ?
C1 Si1 C10 C15 6.4(5) . . . . ?
C3 Si1 C10 C11 -47.0(5) . . . . ?
C4 Si1 C10 C11 63.7(5) . . . . ?
C1 Si1 C10 C11 -170.3(4) . . . . ?
C15 C10 C11 C12 -0.6(8) . . . . ?
Si1 C10 C11 C12 176.3(4) . . . . ?
Si1 C1 Si2 C16 116.2(3) . . . . ?
Sn2 C1 Si2 C16 -21.4(3) . . . . ?
Sn1 C1 Si2 C16 -119.6(2) . . . . ?
Si1 C1 Si2 C23 -4.3(4) . . . . ?
Sn2 C1 Si2 C23 -141.9(3) . . . . ?
Sn1 C1 Si2 C23 119.9(2) . . . . ?
Si1 C1 Si2 C17 -123.7(3) . . . . ?
Sn2 C1 Si2 C17 98.7(3) . . . . ?
Sn1 C1 Si2 C17 0.6(3) . . . . ?
C10 C11 C12 C13 0.5(8) . . . . ?
C11 C12 C13 C14 0.0(8) . . . . ?
C12 C13 C14 C15 -0.4(9) . . . . ?
C13 C14 C15 C10 0.2(8) . . . . ?
C11 C10 C15 C14 0.2(8) . . . . ?
Si1 C10 C15 C14 -176.6(4) . . . . ?
C16 Si2 C17 C18 -1.7(5) . . . . ?
C23 Si2 C17 C18 109.0(4) . . . . ?
C1 Si2 C17 C18 -126.6(4) . . . . ?
C16 Si2 C17 C22 -177.1(4) . . . . ?
C23 Si2 C17 C22 -66.4(5) . . . . ?
C1 Si2 C17 C22 58.0(5) . . . . ?
C22 C17 C18 C19 -1.9(7) . . . . ?
Si2 C17 C18 C19 -177.5(4) . . . . ?
C17 C18 C19 C20 0.3(8) . . . . ?
C18 C19 C20 C21 1.4(9) . . . . ?
C19 C20 C21 C22 -1.3(8) . . . . ?
C20 C21 C22 C17 -0.3(8) . . . . ?
C18 C17 C22 C21 1.9(7) . . . . ?
Si2 C17 C22 C21 177.5(4) . . . . ?
C16 Si2 C23 C28 -44.0(5) . . . . ?
C1 Si2 C23 C28 82.4(5) . . . . ?
C17 Si2 C23 C28 -157.1(4) . . . . ?
C16 Si2 C23 C24 130.5(4) . . . . ?
C1 Si2 C23 C24 -103.0(4) . . . . ?
C17 Si2 C23 C24 17.5(5) . . . . ?
C28 C23 C24 C25 -0.3(8) . . . . ?
Si2 C23 C24 C25 -175.1(4) . . . . ?
C23 C24 C25 C26 0.1(8) . . . . ?
C24 C25 C26 C27 0.5(8) . . . . ?
C25 C26 C27 C28 -0.8(9) . . . . ?
C26 C27 C28 C23 0.6(9) . . . . ?
C24 C23 C28 C27 0.0(8) . . . . ?
Si2 C23 C28 C27 174.8(4) . . . . ?
C35 C30 C31 C32 0.5(8) . . . . ?
Si3 C30 C31 C32 173.8(4) . . . . ?
C30 C31 C32 C33 -0.2(8) . . . . ?
C31 C32 C33 C34 0.1(8) . . . . ?
C32 C33 C34 C35 -0.2(8) . . . . ?
C33 C34 C35 C30 0.6(8) . . . . ?
C31 C30 C35 C34 -0.7(8) . . . . ?
Si3 C30 C35 C34 -173.7(4) . . . . ?
C41 C36 C37 C38 1.9(8) . . . . ?
Si3 C36 C37 C38 176.3(4) . . . . ?
C36 C37 C38 C39 -1.6(8) . . . . ?
C37 C38 C39 C40 0.3(9) . . . . ?
C38 C39 C40 C41 0.5(9) . . . . ?
C39 C40 C41 C36 -0.1(8) . . . . ?
C37 C36 C41 C40 -1.0(7) . . . . ?
Si3 C36 C41 C40 -175.5(4) . . . . ?
C42 Si4 C43 C48 -151.9(4) . . . . ?
C49 Si4 C43 C48 -39.5(5) . . . . ?
C2 Si4 C43 C48 83.8(5) . . . . ?
C42 Si4 C43 C44 31.2(5) . . . . ?
C49 Si4 C43 C44 143.6(4) . . . . ?
C2 Si4 C43 C44 -93.1(4) . . . . ?
C48 C43 C44 C45 -0.5(8) . . . . ?
Si4 C43 C44 C45 176.6(5) . . . . ?
C43 C44 C45 C46 0.4(9) . . . . ?
C44 C45 C46 C47 -0.3(9) . . . . ?
C45 C46 C47 C48 0.4(9) . . . . ?
C46 C47 C48 C43 -0.5(8) . . . . ?
C44 C43 C48 C47 0.5(7) . . . . ?
Si4 C43 C48 C47 -176.4(4) . . . . ?
C42 Si4 C49 C50 104.6(5) . . . . ?
C43 Si4 C49 C50 -10.8(5) . . . . ?
C2 Si4 C49 C50 -133.4(4) . . . . ?
C42 Si4 C49 C54 -68.4(5) . . . . ?
C43 Si4 C49 C54 176.2(4) . . . . ?
C2 Si4 C49 C54 53.6(5) . . . . ?
C54 C49 C50 C51 -3.0(8) . . . . ?
Si4 C49 C50 C51 -176.3(4) . . . . ?
C49 C50 C51 C52 0.3(9) . . . . ?
C50 C51 C52 C53 1.9(9) . . . . ?
C51 C52 C53 C54 -1.1(9) . . . . ?
C52 C53 C54 C49 -1.8(8) . . . . ?
C50 C49 C54 C53 3.8(8) . . . . ?
Si4 C49 C54 C53 177.2(4) . . . . ?
C60 C55 C56 C57 -0.4(9) . . . . ?
C55 C56 C57 C58 1.5(10) . . . . ?
C56 C57 C58 C59 -1.7(10) . . . . ?
C57 C58 C59 C60 0.8(10) . . . . ?
C58 C59 C60 C55 0.3(10) . . . . ?
C56 C55 C60 C59 -0.4(9) . . . . ?
C66 C61 C62 C63 -1.2(11) . . . . ?
C61 C62 C63 C64 0.4(11) . . . . ?
C62 C63 C64 C65 1.3(11) . . . . ?
C63 C64 C65 C66 -2.0(11) . . . . ?
C62 C61 C66 C65 0.5(11) . . . . ?
C64 C65 C66 C61 1.1(11) . . . . ?
C69 C67 C68 C69 1(3) 3_766 . . . ?
C67 C68 C69 C67 -1(3) . . . 3_766 ?
